data_4316820
loop_
_publ_author_name
'Hendrik J. van der Westhuizen'
'Reinout Meijboom'
'Marietjie Schutte'
'Andreas Roodt'

_publ_section_title
;
 Mechanism for the Formation of Substituted Manganese(V) Cyanidonitrido
 Complexes: Crystallographic and Kinetic Study of the Substitution
 Reactions of trans-[MnN(H2O)(CN)4]2- with Monodentate Pyridine and
 Bidentate Pyridine-Carboxylate Ligands
;
_journal_name_full 'Inorganic Chemistry'
_journal_page_first 9599
_journal_page_last 9608
_journal_paper_doi 10.1021/ic101274q
_journal_volume 49
_journal_year 2010
_chemical_formula_moiety '2(C24 H20 As), C13 H6 Mn N5 O2, 3(O)'
_chemical_formula_sum 'C61 H46 As2 Mn N5 O5'
_chemical_formula_weight 1133.81
_chemical_name_systematic
;
 ?
;
_space_group_IT_number 2
_symmetry_cell_setting triclinic
_symmetry_space_group_name_Hall '-P 1'
_symmetry_space_group_name_H-M 'P -1'
_atom_sites_solution_hydrogens geom
_atom_sites_solution_primary direct
_atom_sites_solution_secondary difmap
_audit_creation_method SHELXL-97
_cell_angle_alpha 72.09(3)
_cell_angle_beta 88.53(3)
_cell_angle_gamma 64.62(3)
_cell_formula_units_Z 2
_cell_length_a 13.401(3)
_cell_length_b 13.408(3)
_cell_length_c 17.140(3)
_cell_measurement_reflns_used 998
_cell_measurement_temperature 173(2)
_cell_measurement_theta_max 28.16
_cell_measurement_theta_min 3.06
_cell_volume 2627.4(13)
_computing_cell_refinement 'SAINT-Plus (Bruker, 1999)'
_computing_data_collection 'SMART-NT (Bruker, 1998)'
_computing_data_reduction 'SAINT-Plus and XPREP (Bruker, 1999)'
_computing_molecular_graphics 'DIAMOND (Brandenburg & Brendt, 2001)'
_computing_publication_material 'WinGX (Farrugia, 1999)'
_computing_structure_refinement 'SHELXL-97 (Sheldrick, 1997b)'
_computing_structure_solution 'SHELXS-97 (Sheldrick, 1997a)'
_diffrn_ambient_temperature 173(2)
_diffrn_detector_area_resol_mean 0
_diffrn_measured_fraction_theta_full 0.989
_diffrn_measured_fraction_theta_max 0.989
_diffrn_measurement_device_type 'Bruker SMART CCD 1K'
_diffrn_measurement_method \w
_diffrn_radiation_monochromator graphite
_diffrn_radiation_source 'sealed tube'
_diffrn_radiation_type MoK\a
_diffrn_radiation_wavelength 0.71073
_diffrn_reflns_av_R_equivalents 0.0991
_diffrn_reflns_av_sigmaI/netI 0.0981
_diffrn_reflns_limit_h_max 16
_diffrn_reflns_limit_h_min -15
_diffrn_reflns_limit_k_max 16
_diffrn_reflns_limit_k_min -16
_diffrn_reflns_limit_l_max 21
_diffrn_reflns_limit_l_min -20
_diffrn_reflns_number 20888
_diffrn_reflns_theta_full 26.00
_diffrn_reflns_theta_max 26.00
_diffrn_reflns_theta_min 1.26
_diffrn_standards_decay_% 0
_diffrn_standards_interval_count 0
_diffrn_standards_interval_time 0
_diffrn_standards_number 0
_exptl_absorpt_coefficient_mu 1.557
_exptl_absorpt_correction_T_max 0.779
_exptl_absorpt_correction_T_min 0.599
_exptl_absorpt_correction_type multi-scan
_exptl_absorpt_process_details
; 
 SADABS (Bruker, 1998) 
;
_exptl_crystal_colour 'Dark red'
_exptl_crystal_density_diffrn 1.441
_exptl_crystal_density_meas 1.41
_exptl_crystal_density_method 'Flotation in benzene/diiodomethane'
_exptl_crystal_description Cuboid
_exptl_crystal_F_000 1156
_exptl_crystal_size_max 0.36
_exptl_crystal_size_mid 0.28
_exptl_crystal_size_min 0.16
_refine_diff_density_max 1.782
_refine_diff_density_min -1.084
_refine_diff_density_rms 0.129
_refine_ls_extinction_method none
_refine_ls_goodness_of_fit_ref 1.033
_refine_ls_hydrogen_treatment constr
_refine_ls_matrix_type full
_refine_ls_number_parameters 667
_refine_ls_number_reflns 10221
_refine_ls_number_restraints 0
_refine_ls_restrained_S_all 1.033
_refine_ls_R_factor_all 0.0919
_refine_ls_R_factor_gt 0.0642
_refine_ls_shift/su_max 0.000
_refine_ls_shift/su_mean 0.000
_refine_ls_structure_factor_coef Fsqd
_refine_ls_weighting_details 'calc w=1/[\s^2^(Fo^2^)+(0.1092P)^2^+1.6616P] where P=(Fo^2^+2Fc^2^)/3'
_refine_ls_weighting_scheme calc
_refine_ls_wR_factor_gt 0.1708
_refine_ls_wR_factor_ref 0.1868
_reflns_number_gt 7434
_reflns_number_total 10221
_reflns_threshold_expression >2sigma(I)
_cod_data_source_file ic101274q_si_002_4.cif
_cod_data_source_block mnquino
_cod_depositor_comments
;
The following automatic conversions were performed:

'_symmetry_cell_setting' value 'Triclinic' changed to 'triclinic'
according to the built-in table from CIF Core dictionary named
'cif_core.dic' version 2.4.1 from 2010-06-29.

Automatic conversion script
Id: cif_fix_values 1646 2011-03-28 12:23:43Z adriana 
;
_cod_database_code 4316820

loop_
_symmetry_equiv_pos_as_xyz
'x, y, z'
'-x, -y, -z'

loop_
_atom_site_label
_atom_site_type_symbol
_atom_site_fract_x
_atom_site_fract_y
_atom_site_fract_z
_atom_site_U_iso_or_equiv
_atom_site_adp_type
_atom_site_occupancy
_atom_site_symmetry_multiplicity
_atom_site_calc_flag
_atom_site_refinement_flags
_atom_site_disorder_assembly
_atom_site_disorder_group
Mn Mn 0.70669(6) 0.02599(6) 0.81014(5) 0.0271(2) Uani 1 1 d . . .
As1 As 0.69140(4) 0.36771(4) 0.15235(3) 0.02631(15) Uani 1 1 d . . .
As2 As 0.99708(4) 0.57360(4) 0.29922(3) 0.02325(15) Uani 1 1 d . . .
N1N N 0.6775(4) 0.0128(4) 0.8980(3) 0.0368(10) Uani 1 1 d . . .
C1 C 0.7789(4) -0.1449(4) 0.8246(3) 0.0308(11) Uani 1 1 d . . .
N1 N 0.8226(4) -0.2437(4) 0.8330(3) 0.0405(11) Uani 1 1 d . . .
C2 C 0.8570(4) 0.0113(4) 0.8356(3) 0.0331(12) Uani 1 1 d . . .
N2 N 0.9423(4) 0.0028(4) 0.8527(3) 0.0448(12) Uani 1 1 d . . .
C3 C 0.6496(4) 0.1997(4) 0.7700(3) 0.0301(11) Uani 1 1 d . . .
N3 N 0.6189(4) 0.3002(4) 0.7442(3) 0.0340(10) Uani 1 1 d . . .
N11 N 0.5657(3) 0.0429(3) 0.7451(3) 0.0283(9) Uani 1 1 d . . .
C11 C 0.4714(4) 0.0332(4) 0.7769(3) 0.0332(12) Uani 1 1 d . . .
C12 C 0.4531(5) 0.0289(5) 0.8582(4) 0.0411(13) Uani 1 1 d . . .
H12 H 0.5046 0.0316 0.8920 0.049 Uiso 1 1 calc R . .
C13 C 0.3588(6) 0.0208(5) 0.8895(4) 0.0510(16) Uani 1 1 d . . .
H13 H 0.3483 0.0168 0.9441 0.061 Uiso 1 1 calc R . .
C14 C 0.2807(5) 0.0188(5) 0.8392(4) 0.0506(17) Uani 1 1 d . . .
H14 H 0.2179 0.0137 0.8605 0.061 Uiso 1 1 calc R . .
C15 C 0.2938(5) 0.0240(5) 0.7607(4) 0.0490(16) Uani 1 1 d . . .
H15 H 0.2405 0.0219 0.7284 0.059 Uiso 1 1 calc R . .
C16 C 0.3898(5) 0.0329(5) 0.7256(4) 0.0416(14) Uani 1 1 d . . .
C17 C 0.4043(5) 0.0423(6) 0.6424(4) 0.0490(16) Uani 1 1 d . . .
H17 H 0.3537 0.0381 0.6089 0.059 Uiso 1 1 calc R . .
C18 C 0.4929(4) 0.0575(5) 0.6117(4) 0.0446(15) Uani 1 1 d . . .
H18 H 0.5017 0.0684 0.5562 0.053 Uiso 1 1 calc R . .
C19 C 0.5713(4) 0.0567(4) 0.6650(3) 0.0302(11) Uani 1 1 d . . .
C110 C 0.6721(4) 0.0695(4) 0.6314(3) 0.0314(11) Uani 1 1 d . . .
O11 O 0.7476(3) 0.0482(3) 0.6847(2) 0.0309(8) Uani 1 1 d . . .
O12 O 0.6733(4) 0.0986(4) 0.5546(2) 0.0492(11) Uani 1 1 d . . .
C111 C 0.6629(4) 0.5291(4) 0.1135(3) 0.0288(11) Uani 1 1 d . . .
C112 C 0.5556(4) 0.6168(5) 0.1028(4) 0.0392(13) Uani 1 1 d . . .
H112 H 0.4971 0.5993 0.1209 0.047 Uiso 1 1 calc R . .
C113 C 0.5375(5) 0.7317(5) 0.0642(4) 0.0469(15) Uani 1 1 d . . .
H113 H 0.4663 0.7921 0.0571 0.056 Uiso 1 1 calc R . .
C114 C 0.6242(6) 0.7570(5) 0.0363(4) 0.0490(15) Uani 1 1 d . . .
H114 H 0.6109 0.8340 0.0091 0.059 Uiso 1 1 calc R . .
C115 C 0.7309(5) 0.6680(5) 0.0486(4) 0.0465(15) Uani 1 1 d . . .
H115 H 0.7893 0.6854 0.0300 0.056 Uiso 1 1 calc R . .
C116 C 0.7511(4) 0.5537(5) 0.0883(4) 0.0380(13) Uani 1 1 d . . .
H116 H 0.8231 0.4938 0.0980 0.046 Uiso 1 1 calc R . .
C121 C 0.8031(4) 0.2775(5) 0.2464(3) 0.0346(12) Uani 1 1 d . . .
C122 C 0.7722(6) 0.2683(10) 0.3242(5) 0.109(4) Uani 1 1 d . . .
H122 H 0.6977 0.3073 0.3306 0.132 Uiso 1 1 calc R . .
C123 C 0.8505(6) 0.2017(11) 0.3933(5) 0.120(5) Uani 1 1 d . . .
H123 H 0.8297 0.1961 0.4460 0.145 Uiso 1 1 calc R . .
C124 C 0.9624(5) 0.1424(5) 0.3819(4) 0.0436(14) Uani 1 1 d . . .
H124 H 1.0164 0.0982 0.4277 0.052 Uiso 1 1 calc R . .
C125 C 0.9922(4) 0.1488(5) 0.3065(4) 0.0383(13) Uani 1 1 d . . .
H125 H 1.0663 0.1068 0.3003 0.046 Uiso 1 1 calc R . .
C126 C 0.9140(4) 0.2174(5) 0.2371(4) 0.0373(13) Uani 1 1 d . . .
H126 H 0.9358 0.2230 0.1846 0.045 Uiso 1 1 calc R . .
C131 C 0.7373(4) 0.3115(4) 0.0617(3) 0.0282(11) Uani 1 1 d . . .
C132 C 0.8059(4) 0.1934(4) 0.0753(3) 0.0338(12) Uani 1 1 d . . .
H132 H 0.8338 0.1412 0.1287 0.041 Uiso 1 1 calc R . .
C133 C 0.8316(5) 0.1553(5) 0.0075(4) 0.0375(13) Uani 1 1 d . . .
H133 H 0.8756 0.0764 0.0157 0.045 Uiso 1 1 calc R . .
C134 C 0.7933(4) 0.2321(5) -0.0715(4) 0.0352(12) Uani 1 1 d . . .
H134 H 0.8121 0.2049 -0.1162 0.042 Uiso 1 1 calc R . .
C135 C 0.7271(4) 0.3490(5) -0.0850(4) 0.0398(13) Uani 1 1 d . . .
H135 H 0.7010 0.4006 -0.1387 0.048 Uiso 1 1 calc R . .
C136 C 0.6994(4) 0.3900(5) -0.0181(3) 0.0368(12) Uani 1 1 d . . .
H136 H 0.6559 0.4691 -0.0268 0.044 Uiso 1 1 calc R . .
C141 C 0.5581(4) 0.3543(4) 0.1820(3) 0.0273(11) Uani 1 1 d . . .
C142 C 0.5201(4) 0.2957(4) 0.1452(3) 0.0335(12) Uani 1 1 d . . .
H142 H 0.5579 0.2655 0.1053 0.040 Uiso 1 1 calc R . .
C143 C 0.4259(4) 0.2828(5) 0.1685(4) 0.0388(13) Uani 1 1 d . . .
H143 H 0.3992 0.2451 0.1434 0.047 Uiso 1 1 calc R . .
C144 C 0.3704(5) 0.3260(5) 0.2296(4) 0.0455(15) Uani 1 1 d . . .
H144 H 0.3083 0.3149 0.2463 0.055 Uiso 1 1 calc R . .
C145 C 0.4079(5) 0.3854(6) 0.2653(4) 0.0490(15) Uani 1 1 d . . .
H145 H 0.3700 0.4150 0.3053 0.059 Uiso 1 1 calc R . .
C146 C 0.5015(4) 0.4013(5) 0.2419(3) 0.0371(13) Uani 1 1 d . . .
H146 H 0.5262 0.4420 0.2654 0.045 Uiso 1 1 calc R . .
C211 C 1.0132(4) 0.6837(4) 0.3395(3) 0.0256(10) Uani 1 1 d . . .
C212 C 0.9422(5) 0.7277(5) 0.3939(3) 0.0380(13) Uani 1 1 d . . .
H212 H 0.8863 0.7048 0.4097 0.046 Uiso 1 1 calc R . .
C213 C 0.9560(6) 0.8066(6) 0.4245(4) 0.0500(15) Uani 1 1 d . . .
H213 H 0.9086 0.8385 0.4600 0.060 Uiso 1 1 calc R . .
C214 C 1.0419(6) 0.8367(5) 0.4006(4) 0.0503(16) Uani 1 1 d . . .
H214 H 1.0526 0.8876 0.4221 0.060 Uiso 1 1 calc R . .
C215 C 1.1105(6) 0.7947(5) 0.3474(4) 0.0464(15) Uani 1 1 d . . .
H215 H 1.1662 0.8181 0.3319 0.056 Uiso 1 1 calc R . .
C216 C 1.0977(5) 0.7168(5) 0.3159(3) 0.0377(13) Uani 1 1 d . . .
H216 H 1.1448 0.6870 0.2795 0.045 Uiso 1 1 calc R . .
C221 C 1.0050(4) 0.6158(4) 0.1829(3) 0.0255(10) Uani 1 1 d . . .
C222 C 0.9588(4) 0.7340(5) 0.1349(3) 0.0356(12) Uani 1 1 d . . .
H222 H 0.9298 0.7915 0.1598 0.043 Uiso 1 1 calc R . .
C223 C 0.9566(4) 0.7643(5) 0.0501(3) 0.0403(14) Uani 1 1 d . . .
H223 H 0.9247 0.8427 0.0176 0.048 Uiso 1 1 calc R . .
C224 C 1.0020(5) 0.6782(6) 0.0132(3) 0.0431(15) Uani 1 1 d . . .
H224 H 0.9997 0.6990 -0.0440 0.052 Uiso 1 1 calc R . .
C225 C 1.0506(5) 0.5618(5) 0.0614(4) 0.0401(13) Uani 1 1 d . . .
H225 H 1.0832 0.5045 0.0366 0.048 Uiso 1 1 calc R . .
C226 C 1.0513(4) 0.5295(5) 0.1461(3) 0.0323(11) Uani 1 1 d . . .
H226 H 1.0825 0.4509 0.1782 0.039 Uiso 1 1 calc R . .
C231 C 0.8573(4) 0.5724(4) 0.3230(3) 0.0259(10) Uani 1 1 d . . .
C232 C 0.7617(4) 0.6516(4) 0.2682(3) 0.0341(12) Uani 1 1 d . . .
H232 H 0.7660 0.7022 0.2185 0.041 Uiso 1 1 calc R . .
C233 C 0.6596(4) 0.6542(5) 0.2883(4) 0.0401(13) Uani 1 1 d . . .
H233 H 0.5951 0.7070 0.2522 0.048 Uiso 1 1 calc R . .
C234 C 0.6541(4) 0.5785(6) 0.3621(4) 0.0458(15) Uani 1 1 d . . .
H234 H 0.5859 0.5800 0.3755 0.055 Uiso 1 1 calc R . .
C235 C 0.7495(5) 0.5006(7) 0.4162(4) 0.060(2) Uani 1 1 d . . .
H235 H 0.7448 0.4506 0.4661 0.072 Uiso 1 1 calc R . .
C236 C 0.8516(4) 0.4960(5) 0.3971(3) 0.0428(14) Uani 1 1 d . . .
H236 H 0.9158 0.4425 0.4333 0.051 Uiso 1 1 calc R . .
C241 C 1.1133(4) 0.4213(4) 0.3568(3) 0.0261(10) Uani 1 1 d . . .
C242 C 1.1111(4) 0.3245(4) 0.3444(3) 0.0321(11) Uani 1 1 d . . .
H242 H 1.0531 0.3331 0.3103 0.039 Uiso 1 1 calc R . .
C243 C 1.1968(4) 0.2150(4) 0.3839(3) 0.0353(12) Uani 1 1 d . . .
H243 H 1.1967 0.1493 0.3763 0.042 Uiso 1 1 calc R . .
C244 C 1.2818(5) 0.2029(5) 0.4342(3) 0.0399(13) Uani 1 1 d . . .
H244 H 1.3389 0.1289 0.4603 0.048 Uiso 1 1 calc R . .
C245 C 1.2841(5) 0.2993(5) 0.4467(4) 0.0447(14) Uani 1 1 d . . .
H245 H 1.3421 0.2898 0.4813 0.054 Uiso 1 1 calc R . .
C246 C 1.1993(4) 0.4099(5) 0.4073(3) 0.0327(11) Uani 1 1 d . . .
H246 H 1.2003 0.4754 0.4147 0.039 Uiso 1 1 calc R . .
O2W O 0.5897(4) 0.3464(4) 0.4771(3) 0.0638(13) Uani 1 1 d . . .
O3W O 0.6180(3) 0.4607(4) 0.5866(3) 0.0492(11) Uani 1 1 d . . .
O1W O 0.776(2) 0.0333(18) 0.4406(14) 0.380(13) Uani 1 1 d . . .

loop_
_atom_site_aniso_label
_atom_site_aniso_U_11
_atom_site_aniso_U_22
_atom_site_aniso_U_33
_atom_site_aniso_U_23
_atom_site_aniso_U_13
_atom_site_aniso_U_12
Mn 0.0297(4) 0.0193(4) 0.0285(4) -0.0077(3) 0.0067(3) -0.0077(3)
As1 0.0219(2) 0.0248(3) 0.0365(3) -0.0159(2) 0.0114(2) -0.0106(2)
As2 0.0237(2) 0.0220(3) 0.0281(3) -0.00936(19) 0.01096(19) -0.0134(2)
N1N 0.045(2) 0.027(2) 0.034(3) -0.0132(19) 0.010(2) -0.010(2)
C1 0.032(2) 0.028(3) 0.033(3) -0.008(2) 0.006(2) -0.014(2)
N1 0.046(3) 0.024(2) 0.052(3) -0.014(2) 0.009(2) -0.015(2)
C2 0.034(3) 0.023(2) 0.037(3) -0.015(2) 0.005(2) -0.004(2)
N2 0.033(2) 0.041(3) 0.059(3) -0.028(2) 0.003(2) -0.007(2)
C3 0.026(2) 0.028(3) 0.033(3) -0.009(2) 0.007(2) -0.009(2)
N3 0.036(2) 0.021(2) 0.041(3) -0.0096(19) 0.0114(19) -0.0097(18)
N11 0.030(2) 0.019(2) 0.029(2) -0.0045(16) 0.0052(17) -0.0079(17)
C11 0.036(3) 0.022(2) 0.037(3) -0.004(2) 0.006(2) -0.012(2)
C12 0.042(3) 0.038(3) 0.045(3) -0.013(3) 0.020(3) -0.020(3)
C13 0.063(4) 0.042(3) 0.055(4) -0.019(3) 0.028(3) -0.028(3)
C14 0.042(3) 0.033(3) 0.077(5) -0.015(3) 0.026(3) -0.020(3)
C15 0.040(3) 0.037(3) 0.067(4) -0.005(3) 0.008(3) -0.023(3)
C16 0.037(3) 0.029(3) 0.051(4) -0.005(2) 0.008(3) -0.013(2)
C17 0.042(3) 0.060(4) 0.045(4) -0.015(3) 0.001(3) -0.025(3)
C18 0.035(3) 0.053(4) 0.037(3) -0.007(3) 0.001(2) -0.017(3)
C19 0.033(2) 0.018(2) 0.030(3) -0.0025(19) 0.007(2) -0.007(2)
C110 0.040(3) 0.021(2) 0.030(3) -0.006(2) 0.006(2) -0.012(2)
O11 0.0320(17) 0.0279(18) 0.034(2) -0.0087(15) 0.0104(15) -0.0158(15)
O12 0.061(3) 0.056(3) 0.031(2) -0.0072(19) 0.0077(19) -0.031(2)
C111 0.026(2) 0.029(3) 0.042(3) -0.021(2) 0.017(2) -0.015(2)
C112 0.035(3) 0.031(3) 0.060(4) -0.023(3) 0.024(3) -0.017(2)
C113 0.045(3) 0.028(3) 0.068(4) -0.023(3) 0.022(3) -0.012(3)
C114 0.071(4) 0.033(3) 0.055(4) -0.019(3) 0.019(3) -0.032(3)
C115 0.054(3) 0.050(4) 0.058(4) -0.024(3) 0.023(3) -0.038(3)
C116 0.031(3) 0.037(3) 0.054(4) -0.019(3) 0.016(2) -0.020(2)
C121 0.029(2) 0.038(3) 0.036(3) -0.019(2) 0.005(2) -0.008(2)
C122 0.038(4) 0.176(10) 0.064(5) -0.078(6) 0.001(4) 0.024(5)
C123 0.045(4) 0.200(12) 0.052(5) -0.066(6) 0.003(4) 0.020(6)
C124 0.036(3) 0.050(4) 0.037(3) -0.024(3) 0.003(2) -0.005(3)
C125 0.025(2) 0.038(3) 0.050(4) -0.018(3) 0.007(2) -0.010(2)
C126 0.027(2) 0.043(3) 0.040(3) -0.013(2) 0.016(2) -0.016(2)
C131 0.026(2) 0.029(3) 0.039(3) -0.017(2) 0.015(2) -0.016(2)
C132 0.036(3) 0.029(3) 0.041(3) -0.013(2) 0.016(2) -0.019(2)
C133 0.044(3) 0.028(3) 0.050(3) -0.025(3) 0.018(3) -0.017(2)
C134 0.029(2) 0.046(3) 0.046(3) -0.032(3) 0.019(2) -0.020(2)
C135 0.037(3) 0.043(3) 0.037(3) -0.016(3) 0.002(2) -0.014(3)
C136 0.036(3) 0.027(3) 0.042(3) -0.015(2) 0.001(2) -0.006(2)
C141 0.026(2) 0.026(2) 0.033(3) -0.010(2) 0.012(2) -0.014(2)
C142 0.033(3) 0.028(3) 0.041(3) -0.011(2) 0.009(2) -0.015(2)
C143 0.035(3) 0.033(3) 0.052(4) -0.010(3) 0.009(3) -0.022(2)
C144 0.034(3) 0.047(3) 0.061(4) -0.013(3) 0.021(3) -0.026(3)
C145 0.044(3) 0.061(4) 0.049(4) -0.022(3) 0.025(3) -0.028(3)
C146 0.035(3) 0.046(3) 0.041(3) -0.020(3) 0.020(2) -0.025(3)
C211 0.031(2) 0.023(2) 0.028(3) -0.0095(19) 0.011(2) -0.016(2)
C212 0.043(3) 0.044(3) 0.038(3) -0.019(3) 0.018(2) -0.026(3)
C213 0.066(4) 0.055(4) 0.046(4) -0.033(3) 0.022(3) -0.032(3)
C214 0.084(5) 0.038(3) 0.041(3) -0.018(3) 0.005(3) -0.035(3)
C215 0.069(4) 0.044(3) 0.046(4) -0.015(3) 0.012(3) -0.043(3)
C216 0.046(3) 0.039(3) 0.042(3) -0.019(2) 0.019(3) -0.029(3)
C221 0.022(2) 0.026(2) 0.031(3) -0.010(2) 0.0126(19) -0.0131(19)
C222 0.038(3) 0.031(3) 0.041(3) -0.010(2) 0.012(2) -0.019(2)
C223 0.036(3) 0.044(3) 0.033(3) 0.004(3) 0.007(2) -0.022(3)
C224 0.041(3) 0.068(4) 0.030(3) -0.010(3) 0.011(2) -0.036(3)
C225 0.040(3) 0.055(4) 0.040(3) -0.030(3) 0.018(2) -0.025(3)
C226 0.031(2) 0.037(3) 0.037(3) -0.018(2) 0.012(2) -0.018(2)
C231 0.029(2) 0.032(3) 0.025(2) -0.015(2) 0.0142(19) -0.019(2)
C232 0.034(3) 0.031(3) 0.041(3) -0.008(2) 0.010(2) -0.019(2)
C233 0.027(2) 0.039(3) 0.056(4) -0.016(3) 0.010(2) -0.016(2)
C234 0.030(3) 0.065(4) 0.057(4) -0.027(3) 0.021(3) -0.031(3)
C235 0.052(4) 0.085(5) 0.042(4) 0.000(3) 0.016(3) -0.044(4)
C236 0.033(3) 0.059(4) 0.036(3) -0.008(3) 0.013(2) -0.026(3)
C241 0.026(2) 0.024(2) 0.032(3) -0.008(2) 0.0117(19) -0.015(2)
C242 0.032(2) 0.029(3) 0.035(3) -0.009(2) 0.009(2) -0.015(2)
C243 0.038(3) 0.025(3) 0.044(3) -0.016(2) 0.016(2) -0.012(2)
C244 0.040(3) 0.032(3) 0.034(3) -0.008(2) 0.007(2) -0.005(2)
C245 0.039(3) 0.050(4) 0.037(3) -0.008(3) 0.001(2) -0.017(3)
C246 0.033(3) 0.036(3) 0.034(3) -0.013(2) 0.009(2) -0.019(2)
O2W 0.071(3) 0.044(3) 0.054(3) -0.007(2) 0.015(2) -0.011(2)
O3W 0.051(2) 0.048(2) 0.051(3) -0.011(2) 0.018(2) -0.028(2)
O1W 0.52(4) 0.33(2) 0.43(3) -0.20(2) 0.23(3) -0.28(3)

loop_
_atom_type_symbol
_atom_type_description
_atom_type_scat_dispersion_real
_atom_type_scat_dispersion_imag
_atom_type_scat_source
C C 0.0033 0.0016 'International Tables Vol C Tables 4.2.6.8 and 6.1.1.4'
H H 0.0000 0.0000 'International Tables Vol C Tables 4.2.6.8 and 6.1.1.4'
N N 0.0061 0.0033 'International Tables Vol C Tables 4.2.6.8 and 6.1.1.4'
O O 0.0106 0.0060 'International Tables Vol C Tables 4.2.6.8 and 6.1.1.4'
Mn Mn 0.3368 0.7283 'International Tables Vol C Tables 4.2.6.8 and 6.1.1.4'
As As 0.0499 2.0058 'International Tables Vol C Tables 4.2.6.8 and 6.1.1.4'

loop_
_geom_angle_atom_site_label_1
_geom_angle_atom_site_label_2
_geom_angle_atom_site_label_3
_geom_angle
_geom_angle_site_symmetry_1
_geom_angle_site_symmetry_3
_geom_angle_publ_flag
N1N Mn C2 94.9(2) . . ?
N1N Mn C3 97.3(2) . . ?
C2 Mn C3 88.8(2) . . ?
N1N Mn C1 96.2(2) . . ?
C2 Mn C1 87.8(2) . . ?
C3 Mn C1 166.3(2) . . ?
N1N Mn N11 103.9(2) . . ?
C2 Mn N11 161.2(2) . . ?
C3 Mn N11 90.17(18) . . ?
C1 Mn N11 88.78(18) . . ?
N1N Mn O11 178.88(19) . . ?
C2 Mn O11 84.87(18) . . ?
C3 Mn O11 81.58(18) . . ?
C1 Mn O11 84.88(18) . . ?
N11 Mn O11 76.37(15) . . ?
C131 As1 C141 108.8(2) . . ?
C131 As1 C121 110.9(2) . . ?
C141 As1 C121 108.4(2) . . ?
C131 As1 C111 106.1(2) . . ?
C141 As1 C111 110.3(2) . . ?
C121 As1 C111 112.3(2) . . ?
C211 As2 C221 109.2(2) . . ?
C211 As2 C231 109.0(2) . . ?
C221 As2 C231 110.8(2) . . ?
C211 As2 C241 108.4(2) . . ?
C221 As2 C241 111.2(2) . . ?
C231 As2 C241 108.19(19) . . ?
N1 C1 Mn 178.7(4) . . ?
N2 C2 Mn 177.8(5) . . ?
N3 C3 Mn 177.4(5) . . ?
C19 N11 C11 116.7(4) . . ?
C19 N11 Mn 115.1(3) . . ?
C11 N11 Mn 128.0(3) . . ?
C12 C11 N11 121.0(5) . . ?
C12 C11 C16 118.5(5) . . ?
N11 C11 C16 120.5(5) . . ?
C13 C12 C11 121.0(6) . . ?
C13 C12 H12 119.5 . . ?
C11 C12 H12 119.5 . . ?
C14 C13 C12 119.9(6) . . ?
C14 C13 H13 120.1 . . ?
C12 C13 H13 120.1 . . ?
C15 C14 C13 121.4(6) . . ?
C15 C14 H14 119.3 . . ?
C13 C14 H14 119.3 . . ?
C14 C15 C16 120.7(6) . . ?
C14 C15 H15 119.7 . . ?
C16 C15 H15 119.7 . . ?
C17 C16 C11 119.4(5) . . ?
C17 C16 C15 122.1(6) . . ?
C11 C16 C15 118.5(6) . . ?
C18 C17 C16 119.2(5) . . ?
C18 C17 H17 120.4 . . ?
C16 C17 H17 120.4 . . ?
C17 C18 C19 119.0(6) . . ?
C17 C18 H18 120.5 . . ?
C19 C18 H18 120.5 . . ?
N11 C19 C18 125.0(5) . . ?
N11 C19 C110 116.0(4) . . ?
C18 C19 C110 119.0(5) . . ?
O12 C110 O11 126.5(5) . . ?
O12 C110 C19 118.0(5) . . ?
O11 C110 C19 115.5(4) . . ?
C110 O11 Mn 116.2(3) . . ?
C112 C111 C116 121.6(5) . . ?
C112 C111 As1 120.6(4) . . ?
C116 C111 As1 117.3(4) . . ?
C111 C112 C113 118.2(5) . . ?
C111 C112 H112 120.9 . . ?
C113 C112 H112 120.9 . . ?
C114 C113 C112 120.7(6) . . ?
C114 C113 H113 119.7 . . ?
C112 C113 H113 119.7 . . ?
C113 C114 C115 120.1(5) . . ?
C113 C114 H114 120.0 . . ?
C115 C114 H114 120.0 . . ?
C116 C115 C114 120.3(5) . . ?
C116 C115 H115 119.9 . . ?
C114 C115 H115 119.9 . . ?
C115 C116 C111 119.1(5) . . ?
C115 C116 H116 120.4 . . ?
C111 C116 H116 120.4 . . ?
C122 C121 C126 119.4(5) . . ?
C122 C121 As1 119.4(4) . . ?
C126 C121 As1 121.1(4) . . ?
C121 C122 C123 120.8(7) . . ?
C121 C122 H122 119.6 . . ?
C123 C122 H122 119.6 . . ?
C122 C123 C124 118.4(7) . . ?
C122 C123 H123 120.8 . . ?
C124 C123 H123 120.8 . . ?
C125 C124 C123 120.9(6) . . ?
C125 C124 H124 119.6 . . ?
C123 C124 H124 119.6 . . ?
C124 C125 C126 120.6(5) . . ?
C124 C125 H125 119.7 . . ?
C126 C125 H125 119.7 . . ?
C121 C126 C125 119.8(5) . . ?
C121 C126 H126 120.1 . . ?
C125 C126 H126 120.1 . . ?
C136 C131 C132 120.7(5) . . ?
C136 C131 As1 118.7(4) . . ?
C132 C131 As1 120.5(4) . . ?
C133 C132 C131 118.5(5) . . ?
C133 C132 H132 120.8 . . ?
C131 C132 H132 120.8 . . ?
C134 C133 C132 121.2(5) . . ?
C134 C133 H133 119.4 . . ?
C132 C133 H133 119.4 . . ?
C133 C134 C135 120.4(5) . . ?
C133 C134 H134 119.8 . . ?
C135 C134 H134 119.8 . . ?
C134 C135 C136 119.9(5) . . ?
C134 C135 H135 120.1 . . ?
C136 C135 H135 120.1 . . ?
C131 C136 C135 119.4(5) . . ?
C131 C136 H136 120.3 . . ?
C135 C136 H136 120.3 . . ?
C142 C141 C146 121.1(4) . . ?
C142 C141 As1 119.4(4) . . ?
C146 C141 As1 119.5(4) . . ?
C143 C142 C141 119.4(5) . . ?
C143 C142 H142 120.3 . . ?
C141 C142 H142 120.3 . . ?
C142 C143 C144 120.3(5) . . ?
C142 C143 H143 119.8 . . ?
C144 C143 H143 119.8 . . ?
C145 C144 C143 120.0(5) . . ?
C145 C144 H144 120.0 . . ?
C143 C144 H144 120.0 . . ?
C144 C145 C146 120.8(6) . . ?
C144 C145 H145 119.6 . . ?
C146 C145 H145 119.6 . . ?
C145 C146 C141 118.4(5) . . ?
C145 C146 H146 120.8 . . ?
C141 C146 H146 120.8 . . ?
C212 C211 C216 121.0(5) . . ?
C212 C211 As2 119.4(4) . . ?
C216 C211 As2 119.6(4) . . ?
C211 C212 C213 119.1(5) . . ?
C211 C212 H212 120.4 . . ?
C213 C212 H212 120.4 . . ?
C214 C213 C212 118.5(6) . . ?
C214 C213 H213 120.7 . . ?
C212 C213 H213 120.7 . . ?
C215 C214 C213 122.5(6) . . ?
C215 C214 H214 118.7 . . ?
C213 C214 H214 118.7 . . ?
C214 C215 C216 119.8(5) . . ?
C214 C215 H215 120.1 . . ?
C216 C215 H215 120.1 . . ?
C215 C216 C211 119.1(5) . . ?
C215 C216 H216 120.5 . . ?
C211 C216 H216 120.5 . . ?
C226 C221 C222 120.6(5) . . ?
C226 C221 As2 120.1(4) . . ?
C222 C221 As2 119.3(4) . . ?
C223 C222 C221 119.2(5) . . ?
C223 C222 H222 120.4 . . ?
C221 C222 H222 120.4 . . ?
C222 C223 C224 120.3(5) . . ?
C222 C223 H223 119.9 . . ?
C224 C223 H223 119.9 . . ?
C225 C224 C223 120.0(5) . . ?
C225 C224 H224 120.0 . . ?
C223 C224 H224 120.0 . . ?
C224 C225 C226 120.7(6) . . ?
C224 C225 H225 119.7 . . ?
C226 C225 H225 119.7 . . ?
C225 C226 C221 119.2(5) . . ?
C225 C226 H226 120.4 . . ?
C221 C226 H226 120.4 . . ?
C236 C231 C232 120.6(4) . . ?
C236 C231 As2 119.4(4) . . ?
C232 C231 As2 119.9(3) . . ?
C231 C232 C233 119.3(5) . . ?
C231 C232 H232 120.3 . . ?
C233 C232 H232 120.3 . . ?
C234 C233 C232 119.9(5) . . ?
C234 C233 H233 120.1 . . ?
C232 C233 H233 120.1 . . ?
C235 C234 C233 120.3(5) . . ?
C235 C234 H234 119.9 . . ?
C233 C234 H234 119.9 . . ?
C236 C235 C234 120.7(5) . . ?
C236 C235 H235 119.6 . . ?
C234 C235 H235 119.6 . . ?
C235 C236 C231 119.1(5) . . ?
C235 C236 H236 120.4 . . ?
C231 C236 H236 120.4 . . ?
C246 C241 C242 121.3(5) . . ?
C246 C241 As2 119.9(4) . . ?
C242 C241 As2 118.8(4) . . ?
C243 C242 C241 118.8(5) . . ?
C243 C242 H242 120.6 . . ?
C241 C242 H242 120.6 . . ?
C244 C243 C242 120.3(5) . . ?
C244 C243 H243 119.9 . . ?
C242 C243 H243 119.9 . . ?
C243 C244 C245 121.0(5) . . ?
C243 C244 H244 119.5 . . ?
C245 C244 H244 119.5 . . ?
C244 C245 C246 119.6(5) . . ?
C244 C245 H245 120.2 . . ?
C246 C245 H245 120.2 . . ?
C241 C246 C245 119.0(5) . . ?
C241 C246 H246 120.5 . . ?
C245 C246 H246 120.5 . . ?

loop_
_geom_bond_atom_site_label_1
_geom_bond_atom_site_label_2
_geom_bond_distance
_geom_bond_site_symmetry_2
_geom_bond_publ_flag
Mn N1N 1.523(5) . ?
Mn C2 1.984(5) . ?
Mn C3 1.999(5) . ?
Mn C1 2.003(5) . ?
Mn N11 2.110(4) . ?
Mn O11 2.168(4) . ?
As1 C131 1.907(5) . ?
As1 C141 1.912(5) . ?
As1 C121 1.916(5) . ?
As1 C111 1.921(5) . ?
As2 C211 1.901(5) . ?
As2 C221 1.911(5) . ?
As2 C231 1.912(4) . ?
As2 C241 1.918(5) . ?
C1 N1 1.157(7) . ?
C2 N2 1.136(7) . ?
C3 N3 1.161(6) . ?
N11 C19 1.331(7) . ?
N11 C11 1.404(6) . ?
C11 C12 1.397(8) . ?
C11 C16 1.423(8) . ?
C12 C13 1.394(8) . ?
C12 H12 0.9300 . ?
C13 C14 1.388(9) . ?
C13 H13 0.9300 . ?
C14 C15 1.337(9) . ?
C14 H14 0.9300 . ?
C15 C16 1.441(8) . ?
C15 H15 0.9300 . ?
C16 C17 1.408(9) . ?
C17 C18 1.356(8) . ?
C17 H17 0.9300 . ?
C18 C19 1.404(8) . ?
C18 H18 0.9300 . ?
C19 C110 1.511(7) . ?
C110 O12 1.254(6) . ?
C110 O11 1.256(6) . ?
C111 C112 1.384(7) . ?
C111 C116 1.384(7) . ?
C112 C113 1.390(8) . ?
C112 H112 0.9300 . ?
C113 C114 1.380(8) . ?
C113 H113 0.9300 . ?
C114 C115 1.382(9) . ?
C114 H114 0.9300 . ?
C115 C116 1.378(8) . ?
C115 H115 0.9300 . ?
C116 H116 0.9300 . ?
C121 C122 1.371(10) . ?
C121 C126 1.386(7) . ?
C122 C123 1.382(10) . ?
C122 H122 0.9300 . ?
C123 C124 1.406(9) . ?
C123 H123 0.9300 . ?
C124 C125 1.331(8) . ?
C124 H124 0.9300 . ?
C125 C126 1.387(7) . ?
C125 H125 0.9300 . ?
C126 H126 0.9300 . ?
C131 C136 1.388(7) . ?
C131 C132 1.394(7) . ?
C132 C133 1.387(8) . ?
C132 H132 0.9300 . ?
C133 C134 1.372(8) . ?
C133 H133 0.9300 . ?
C134 C135 1.375(8) . ?
C134 H134 0.9300 . ?
C135 C136 1.396(8) . ?
C135 H135 0.9300 . ?
C136 H136 0.9300 . ?
C141 C142 1.392(7) . ?
C141 C146 1.405(8) . ?
C142 C143 1.379(7) . ?
C142 H142 0.9300 . ?
C143 C144 1.395(9) . ?
C143 H143 0.9300 . ?
C144 C145 1.385(9) . ?
C144 H144 0.9300 . ?
C145 C146 1.389(7) . ?
C145 H145 0.9300 . ?
C146 H146 0.9300 . ?
C211 C212 1.391(8) . ?
C211 C216 1.392(7) . ?
C212 C213 1.393(8) . ?
C212 H212 0.9300 . ?
C213 C214 1.389(9) . ?
C213 H213 0.9300 . ?
C214 C215 1.351(9) . ?
C214 H214 0.9300 . ?
C215 C216 1.384(7) . ?
C215 H215 0.9300 . ?
C216 H216 0.9300 . ?
C221 C226 1.391(7) . ?
C221 C222 1.398(7) . ?
C222 C223 1.380(8) . ?
C222 H222 0.9300 . ?
C223 C224 1.390(9) . ?
C223 H223 0.9300 . ?
C224 C225 1.380(8) . ?
C224 H224 0.9300 . ?
C225 C226 1.381(8) . ?
C225 H225 0.9300 . ?
C226 H226 0.9300 . ?
C231 C236 1.389(7) . ?
C231 C232 1.391(7) . ?
C232 C233 1.391(7) . ?
C232 H232 0.9300 . ?
C233 C234 1.381(8) . ?
C233 H233 0.9300 . ?
C234 C235 1.380(9) . ?
C234 H234 0.9300 . ?
C235 C236 1.380(8) . ?
C235 H235 0.9300 . ?
C236 H236 0.9300 . ?
C241 C246 1.386(7) . ?
C241 C242 1.391(7) . ?
C242 C243 1.384(7) . ?
C242 H242 0.9300 . ?
C243 C244 1.367(8) . ?
C243 H243 0.9300 . ?
C244 C245 1.386(8) . ?
C244 H244 0.9300 . ?
C245 C246 1.388(8) . ?
C245 H245 0.9300 . ?
C246 H246 0.9300 . ?
